data_7218293
loop_
_publ_author_name
'Liu, Lin'
'Zhang, Gong-Ming'
'Zhu, Ru-Gang'
'Liu, Yong-Hui'
'Yao, Hui-Meng'
'Han, Zheng-Bo'

_publ_section_title
;
 Dinuclear Cd(ii), Mn(ii) and Cu(ii) complexes derived from
 (anthraquinone-1-diyl) benzoate: DNA binding and cleavage studies
;
_journal_issue 87
_journal_name_full 'RSC Adv.'
_journal_page_first 46639
_journal_paper_doi 10.1039/C4RA07997C
_journal_volume 4
_journal_year 2014
_chemical_formula_sum 'C94 H70 Cu2 N2 O20'
_chemical_formula_weight 1674.62
_chemical_name_systematic
;
 ?
;
_space_group_IT_number 2
_symmetry_space_group_name_Hall '-P 1'
_symmetry_space_group_name_H-M 'P -1'
_atom_sites_solution_hydrogens geom
_atom_sites_solution_primary direct
_atom_sites_solution_secondary difmap
_audit_creation_method SHELXL-97
_cell_angle_alpha 75.142(9)
_cell_angle_beta 71.824(8)
_cell_angle_gamma 86.856(9)
_cell_formula_units_Z 1
_cell_length_a 11.554(9)
_cell_length_b 12.053(9)
_cell_length_c 15.546(11)
_cell_measurement_temperature 293(2)
_cell_volume 1987(3)
_computing_structure_refinement 'SHELXL-97 (Sheldrick, 1997)'
_computing_structure_solution 'SHELXS-97 (Sheldrick, 1990)'
_diffrn_ambient_temperature 293(2)
_diffrn_measured_fraction_theta_full 0.984
_diffrn_measured_fraction_theta_max 0.984
_diffrn_radiation_monochromator graphite
_diffrn_radiation_source 'fine-focus sealed tube'
_diffrn_radiation_type MoK\a
_diffrn_radiation_wavelength 0.71073
_diffrn_reflns_av_R_equivalents 0.0155
_diffrn_reflns_av_sigmaI/netI 0.0286
_diffrn_reflns_limit_h_max 13
_diffrn_reflns_limit_h_min -13
_diffrn_reflns_limit_k_max 14
_diffrn_reflns_limit_k_min -12
_diffrn_reflns_limit_l_max 16
_diffrn_reflns_limit_l_min -18
_diffrn_reflns_number 11295
_diffrn_reflns_theta_full 25.00
_diffrn_reflns_theta_max 25.00
_diffrn_reflns_theta_min 1.86
_exptl_absorpt_coefficient_mu 0.613
_exptl_absorpt_correction_T_max 0.8801
_exptl_absorpt_correction_T_min 0.8101
_exptl_crystal_density_diffrn 1.399
_exptl_crystal_density_method 'not measured'
_exptl_crystal_F_000 866
_exptl_crystal_size_max 0.36
_exptl_crystal_size_mid 0.27
_exptl_crystal_size_min 0.21
_refine_diff_density_max 0.579
_refine_diff_density_min -0.515
_refine_diff_density_rms 0.051
_refine_ls_extinction_method none
_refine_ls_goodness_of_fit_ref 1.005
_refine_ls_hydrogen_treatment mixed
_refine_ls_matrix_type full
_refine_ls_number_parameters 522
_refine_ls_number_reflns 6907
_refine_ls_number_restraints 0
_refine_ls_restrained_S_all 1.005
_refine_ls_R_factor_all 0.0492
_refine_ls_R_factor_gt 0.0403
_refine_ls_shift/su_max 0.000
_refine_ls_shift/su_mean 0.000
_refine_ls_structure_factor_coef Fsqd
_refine_ls_weighting_details 'calc w=1/[\s^2^(Fo^2^)+(0.0615P)^2^+1.3963P] where P=(Fo^2^+2Fc^2^)/3'
_refine_ls_weighting_scheme calc
_refine_ls_wR_factor_gt 0.1081
_refine_ls_wR_factor_ref 0.1152
_reflns_number_gt 5934
_reflns_number_total 6907
_reflns_threshold_expression >2sigma(I)
_cod_data_source_file c4ra07997c2.cif
_cod_data_source_block 3
_cod_database_code 7218293

loop_
_symmetry_equiv_pos_as_xyz
'x, y, z'
'-x, -y, -z'

loop_
_atom_site_label
_atom_site_type_symbol
_atom_site_fract_x
_atom_site_fract_y
_atom_site_fract_z
_atom_site_U_iso_or_equiv
_atom_site_adp_type
_atom_site_occupancy
_atom_site_symmetry_multiplicity
_atom_site_calc_flag
_atom_site_refinement_flags
Cu1 Cu 0.58386(3) -0.06052(2) 0.02957(2) 0.03158(11) Uani 1 1 d .
C1 C 0.4357(2) 0.0776(2) 0.14395(18) 0.0369(6) Uani 1 1 d .
C2 C 0.4002(2) 0.1246(2) 0.22878(18) 0.0371(6) Uani 1 1 d .
C3 C 0.2917(3) 0.1806(2) 0.2527(2) 0.0461(7) Uani 1 1 d .
H3A H 0.2399 0.1884 0.2163 0.055 Uiso 1 1 calc R
C4 C 0.2597(3) 0.2252(2) 0.3302(2) 0.0483(7) Uani 1 1 d .
H4A H 0.1855 0.2611 0.3461 0.058 Uiso 1 1 calc R
C5 C 0.3357(3) 0.2176(2) 0.38468(19) 0.0432(6) Uani 1 1 d .
C6 C 0.4430(3) 0.1600(3) 0.3615(2) 0.0544(8) Uani 1 1 d .
H6A H 0.4948 0.1525 0.3978 0.065 Uiso 1 1 calc R
C7 C 0.4745(3) 0.1133(2) 0.2849(2) 0.0496(7) Uani 1 1 d .
H7A H 0.5466 0.0738 0.2711 0.059 Uiso 1 1 calc R
C8 C 0.2965(3) 0.2643(2) 0.46954(19) 0.0440(6) Uani 1 1 d .
C9 C 0.2254(3) 0.1915(3) 0.5522(2) 0.0610(8) Uani 1 1 d .
H9A H 0.2063 0.1177 0.5518 0.073 Uiso 1 1 calc R
C10 C 0.1822(3) 0.2255(3) 0.6350(2) 0.0633(9) Uani 1 1 d .
H10A H 0.1338 0.1752 0.6888 0.076 Uiso 1 1 calc R
C11 C 0.2110(3) 0.3336(3) 0.6375(2) 0.0536(7) Uani 1 1 d .
H11A H 0.1837 0.3563 0.6932 0.064 Uiso 1 1 calc R
C12 C 0.2812(2) 0.4084(2) 0.55625(18) 0.0404(6) Uani 1 1 d .
C13 C 0.3240(2) 0.3759(2) 0.47128(18) 0.0382(6) Uani 1 1 d .
C14 C 0.3105(2) 0.5240(2) 0.56291(19) 0.0420(6) Uani 1 1 d .
C15 C 0.3838(2) 0.6057(2) 0.47699(19) 0.0416(6) Uani 1 1 d .
C16 C 0.4247(2) 0.5759(2) 0.39169(18) 0.0398(6) Uani 1 1 d .
C17 C 0.3980(2) 0.4594(2) 0.38480(18) 0.0403(6) Uani 1 1 d .
C18 C 0.4119(3) 0.7153(3) 0.4807(2) 0.0557(8) Uani 1 1 d .
H18A H 0.3866 0.7355 0.5374 0.067 Uiso 1 1 calc R
C19 C 0.4769(3) 0.7933(3) 0.4007(3) 0.0675(9) Uani 1 1 d .
H19A H 0.4943 0.8664 0.4036 0.081 Uiso 1 1 calc R
C20 C 0.5163(3) 0.7640(3) 0.3164(2) 0.0633(9) Uani 1 1 d .
H20A H 0.5596 0.8175 0.2626 0.076 Uiso 1 1 calc R
C21 C 0.4918(3) 0.6553(3) 0.3117(2) 0.0505(7) Uani 1 1 d .
H21A H 0.5203 0.6351 0.2550 0.061 Uiso 1 1 calc R
C22 C 0.6469(2) 0.1702(2) -0.08045(17) 0.0353(5) Uani 1 1 d .
C23 C 0.7323(2) 0.2727(2) -0.11769(16) 0.0353(5) Uani 1 1 d .
C24 C 0.8453(2) 0.2655(2) -0.1033(2) 0.0451(7) Uani 1 1 d .
H24A H 0.8710 0.1951 -0.0749 0.054 Uiso 1 1 calc R
C25 C 0.9202(2) 0.3623(2) -0.1310(2) 0.0468(7) Uani 1 1 d .
H25A H 0.9956 0.3565 -0.1206 0.056 Uiso 1 1 calc R
C26 C 0.8839(2) 0.4680(2) -0.17405(17) 0.0379(6) Uani 1 1 d .
C27 C 0.7727(2) 0.4738(2) -0.19115(19) 0.0426(6) Uani 1 1 d .
H27A H 0.7484 0.5435 -0.2219 0.051 Uiso 1 1 calc R
C28 C 0.6979(2) 0.3778(2) -0.16321(18) 0.0409(6) Uani 1 1 d .
H28A H 0.6233 0.3834 -0.1750 0.049 Uiso 1 1 calc R
C29 C 0.9571(2) 0.5744(2) -0.19158(18) 0.0393(6) Uani 1 1 d .
C30 C 0.9646(3) 0.6050(3) -0.1134(2) 0.0578(8) Uani 1 1 d .
H30A H 0.9288 0.5568 -0.0545 0.069 Uiso 1 1 calc R
C31 C 1.0237(4) 0.7049(3) -0.1204(2) 0.0753(11) Uani 1 1 d .
H31A H 1.0273 0.7237 -0.0669 0.090 Uiso 1 1 calc R
C32 C 1.0770(4) 0.7763(3) -0.2072(2) 0.0742(11) Uani 1 1 d .
H32A H 1.1165 0.8440 -0.2122 0.089 Uiso 1 1 calc R
C33 C 1.0725(3) 0.7488(2) -0.2867(2) 0.0525(7) Uani 1 1 d .
C34 C 1.1335(4) 0.8291(3) -0.3798(2) 0.0750(11) Uani 1 1 d .
C35 C 1.1218(3) 0.8053(3) -0.4647(2) 0.0583(8) Uani 1 1 d .
C36 C 1.1695(4) 0.8831(3) -0.5520(3) 0.0841(12) Uani 1 1 d .
H36A H 1.2035 0.9531 -0.5558 0.101 Uiso 1 1 calc R
C37 C 1.1663(4) 0.8564(4) -0.6319(3) 0.0911(14) Uani 1 1 d .
H37A H 1.1965 0.9092 -0.6895 0.109 Uiso 1 1 calc R
C38 C 1.1188(4) 0.7521(4) -0.6275(2) 0.0771(11) Uani 1 1 d .
H38A H 1.1191 0.7335 -0.6820 0.093 Uiso 1 1 calc R
C39 C 1.0708(3) 0.6751(3) -0.5417(2) 0.0602(8) Uani 1 1 d .
H39A H 1.0375 0.6052 -0.5388 0.072 Uiso 1 1 calc R
C40 C 1.0716(2) 0.7006(2) -0.46014(19) 0.0449(6) Uani 1 1 d .
C41 C 1.0205(2) 0.6146(2) -0.36864(19) 0.0406(6) Uani 1 1 d .
C42 C 1.0143(2) 0.6466(2) -0.28099(18) 0.0383(6) Uani 1 1 d .
C43 C 0.6226(5) 0.3851(4) 0.1211(4) 0.121(2) Uani 1 1 d .
H43A H 0.6513 0.3385 0.1700 0.182 Uiso 1 1 calc R
H43B H 0.6488 0.3539 0.0673 0.182 Uiso 1 1 calc R
H43C H 0.5352 0.3860 0.1425 0.182 Uiso 1 1 calc R
C44 C 0.6384(4) 0.5845(4) 0.0220(3) 0.0913(13) Uani 1 1 d .
H44A H 0.6749 0.6579 0.0134 0.137 Uiso 1 1 calc R
H44B H 0.5514 0.5906 0.0391 0.137 Uiso 1 1 calc R
H44C H 0.6675 0.5607 -0.0352 0.137 Uiso 1 1 calc R
C45 C 0.7393(3) 0.5309(3) 0.1409(2) 0.0614(8) Uani 1 1 d .
H45A H 0.7565 0.4751 0.1887 0.074 Uiso 1 1 calc R
N1 N 0.6711(3) 0.5000(3) 0.0962(2) 0.0689(8) Uani 1 1 d .
O1 O 0.52166(17) 0.00901(16) 0.13630(13) 0.0449(4) Uani 1 1 d .
O2 O 0.37688(18) 0.11104(16) 0.08640(13) 0.0466(5) Uani 1 1 d .
O3 O 0.4349(2) 0.43543(19) 0.30972(14) 0.0629(6) Uani 1 1 d .
O4 O 0.2742(2) 0.55071(19) 0.63769(14) 0.0586(6) Uani 1 1 d .
O5 O 0.54255(16) 0.18318(15) -0.08960(13) 0.0423(4) Uani 1 1 d .
O6 O 0.68597(17) 0.07791(15) -0.04003(14) 0.0477(5) Uani 1 1 d .
O7 O 1.1921(4) 0.9125(3) -0.3838(2) 0.1438(17) Uani 1 1 d .
O8 O 0.9860(2) 0.52070(17) -0.36667(14) 0.0585(6) Uani 1 1 d .
O9 O 0.7812(2) 0.6280(2) 0.12349(19) 0.0718(7) Uani 1 1 d .
O10 O 0.72592(17) -0.15152(17) 0.08084(16) 0.0542(5) Uani 1 1 d .
H10B H 0.7109 -0.2285 0.1127 0.065 Uiso 1 1 calc R
C46 C 0.8396(4) -0.1022(4) 0.0692(3) 0.0952(13) Uiso 1 1 d .
H46A H 0.8779 -0.0655 0.0036 0.114 Uiso 1 1 calc R
H46B H 0.8924 -0.1622 0.0887 0.114 Uiso 1 1 calc R
C47 C 0.8253(5) -0.0164(4) 0.1247(4) 0.1057(15) Uiso 1 1 d .
H47A H 0.9037 0.0162 0.1151 0.159 Uiso 1 1 calc R
H47B H 0.7895 -0.0530 0.1899 0.159 Uiso 1 1 calc R
H47C H 0.7735 0.0433 0.1053 0.159 Uiso 1 1 calc R

loop_
_atom_site_aniso_label
_atom_site_aniso_U_11
_atom_site_aniso_U_22
_atom_site_aniso_U_33
_atom_site_aniso_U_23
_atom_site_aniso_U_13
_atom_site_aniso_U_12
Cu1 0.03365(17) 0.02597(17) 0.03451(18) -0.00584(12) -0.01057(12) -0.00251(12)
C1 0.0420(14) 0.0278(12) 0.0384(14) -0.0067(11) -0.0089(11) -0.0065(11)
C2 0.0463(14) 0.0264(12) 0.0400(14) -0.0098(10) -0.0135(12) -0.0020(11)
C3 0.0502(16) 0.0498(16) 0.0464(16) -0.0189(13) -0.0217(13) 0.0079(13)
C4 0.0496(16) 0.0499(17) 0.0496(16) -0.0206(14) -0.0169(13) 0.0133(13)
C5 0.0557(17) 0.0329(14) 0.0438(15) -0.0140(12) -0.0159(13) 0.0021(12)
C6 0.0624(19) 0.0592(19) 0.0602(19) -0.0319(16) -0.0333(16) 0.0144(15)
C7 0.0504(16) 0.0476(16) 0.0617(18) -0.0281(14) -0.0229(14) 0.0116(13)
C8 0.0534(16) 0.0399(15) 0.0410(15) -0.0128(12) -0.0160(13) 0.0040(12)
C9 0.086(2) 0.0405(17) 0.0548(19) -0.0104(14) -0.0186(17) -0.0112(16)
C10 0.083(2) 0.0546(19) 0.0420(17) -0.0039(14) -0.0089(16) -0.0126(17)
C11 0.0644(19) 0.0566(19) 0.0369(15) -0.0131(13) -0.0105(14) 0.0014(15)
C12 0.0454(15) 0.0422(15) 0.0357(14) -0.0136(12) -0.0136(11) 0.0077(12)
C13 0.0429(14) 0.0379(14) 0.0371(14) -0.0130(11) -0.0150(11) 0.0063(11)
C14 0.0464(15) 0.0442(15) 0.0433(15) -0.0185(12) -0.0206(12) 0.0109(12)
C15 0.0473(15) 0.0394(14) 0.0455(15) -0.0151(12) -0.0221(12) 0.0087(12)
C16 0.0404(14) 0.0403(14) 0.0422(14) -0.0110(12) -0.0179(12) 0.0050(11)
C17 0.0450(15) 0.0417(15) 0.0375(14) -0.0151(12) -0.0139(12) 0.0049(12)
C18 0.071(2) 0.0456(17) 0.0627(19) -0.0232(15) -0.0307(16) 0.0072(15)
C19 0.091(3) 0.0403(17) 0.077(2) -0.0125(17) -0.035(2) -0.0028(17)
C20 0.073(2) 0.0505(18) 0.064(2) 0.0008(16) -0.0275(18) -0.0114(16)
C21 0.0544(17) 0.0516(17) 0.0462(16) -0.0087(13) -0.0186(14) -0.0023(14)
C22 0.0388(14) 0.0319(13) 0.0323(13) -0.0070(10) -0.0065(11) -0.0060(11)
C23 0.0394(13) 0.0337(13) 0.0308(12) -0.0053(10) -0.0092(10) -0.0063(11)
C24 0.0412(15) 0.0358(14) 0.0532(16) 0.0020(12) -0.0171(13) -0.0046(11)
C25 0.0383(14) 0.0424(15) 0.0566(17) 0.0001(13) -0.0190(13) -0.0079(12)
C26 0.0385(13) 0.0355(13) 0.0354(13) -0.0041(11) -0.0074(11) -0.0096(11)
C27 0.0461(15) 0.0311(13) 0.0467(15) 0.0012(11) -0.0168(12) -0.0052(11)
C28 0.0369(14) 0.0411(14) 0.0450(15) -0.0043(12) -0.0169(12) -0.0061(11)
C29 0.0385(14) 0.0355(14) 0.0431(14) -0.0094(11) -0.0106(11) -0.0070(11)
C30 0.070(2) 0.0595(19) 0.0419(16) -0.0101(14) -0.0126(15) -0.0189(16)
C31 0.106(3) 0.074(2) 0.053(2) -0.0249(18) -0.0209(19) -0.031(2)
C32 0.108(3) 0.052(2) 0.066(2) -0.0228(17) -0.018(2) -0.035(2)
C33 0.0679(19) 0.0369(15) 0.0512(17) -0.0123(13) -0.0123(15) -0.0166(14)
C34 0.110(3) 0.0464(19) 0.061(2) -0.0070(16) -0.014(2) -0.038(2)
C35 0.071(2) 0.0437(17) 0.0506(17) -0.0030(14) -0.0085(15) -0.0191(15)
C36 0.111(3) 0.063(2) 0.063(2) 0.0072(18) -0.017(2) -0.037(2)
C37 0.106(3) 0.094(3) 0.052(2) 0.016(2) -0.016(2) -0.032(3)
C38 0.088(3) 0.092(3) 0.0429(18) -0.0081(18) -0.0134(18) -0.016(2)
C39 0.067(2) 0.063(2) 0.0473(17) -0.0132(15) -0.0117(15) -0.0133(16)
C40 0.0421(15) 0.0436(15) 0.0444(15) -0.0099(12) -0.0070(12) -0.0050(12)
C41 0.0397(14) 0.0355(14) 0.0439(15) -0.0107(12) -0.0075(12) -0.0069(11)
C42 0.0404(14) 0.0312(13) 0.0419(14) -0.0103(11) -0.0085(11) -0.0066(11)
C43 0.134(4) 0.097(4) 0.120(4) -0.065(3) 0.017(3) -0.041(3)
C44 0.075(3) 0.123(4) 0.089(3) -0.042(3) -0.036(2) 0.021(3)
C45 0.074(2) 0.053(2) 0.0540(19) -0.0148(16) -0.0150(17) 0.0061(17)
N1 0.0656(18) 0.075(2) 0.0638(18) -0.0343(16) -0.0017(15) -0.0086(15)
O1 0.0519(11) 0.0426(10) 0.0461(11) -0.0199(9) -0.0177(9) 0.0082(9)
O2 0.0547(11) 0.0485(11) 0.0409(10) -0.0176(9) -0.0172(9) 0.0109(9)
O3 0.0863(16) 0.0559(13) 0.0407(11) -0.0214(10) -0.0020(11) -0.0104(11)
O4 0.0794(15) 0.0601(13) 0.0439(11) -0.0289(10) -0.0182(10) 0.0083(11)
O5 0.0410(10) 0.0333(9) 0.0497(11) -0.0016(8) -0.0154(8) -0.0087(8)
O6 0.0424(10) 0.0333(10) 0.0608(12) 0.0024(9) -0.0166(9) -0.0085(8)
O7 0.255(5) 0.082(2) 0.086(2) 0.0007(17) -0.039(3) -0.112(3)
O8 0.0797(15) 0.0445(12) 0.0499(12) -0.0173(9) -0.0093(11) -0.0233(11)
O9 0.0704(15) 0.0487(14) 0.1001(19) -0.0107(13) -0.0387(14) 0.0035(11)
O10 0.0475(11) 0.0410(11) 0.0817(15) -0.0091(10) -0.0352(11) -0.0012(9)

loop_
_atom_type_symbol
_atom_type_description
_atom_type_scat_dispersion_real
_atom_type_scat_dispersion_imag
_atom_type_scat_source
C C 0.0033 0.0016 'International Tables Vol C Tables 4.2.6.8 and 6.1.1.4'
H H 0.0000 0.0000 'International Tables Vol C Tables 4.2.6.8 and 6.1.1.4'
Cu Cu 0.3201 1.2651 'International Tables Vol C Tables 4.2.6.8 and 6.1.1.4'
N N 0.0061 0.0033 'International Tables Vol C Tables 4.2.6.8 and 6.1.1.4'
O O 0.0106 0.0060 'International Tables Vol C Tables 4.2.6.8 and 6.1.1.4'

loop_
_geom_angle_atom_site_label_1
_geom_angle_atom_site_label_2
_geom_angle_atom_site_label_3
_geom_angle
_geom_angle_site_symmetry_1
_geom_angle_site_symmetry_3
O6 Cu1 O2 89.21(9) . 2_655
O6 Cu1 O5 168.96(7) . 2_655
O2 Cu1 O5 89.13(9) 2_655 2_655
O6 Cu1 O1 88.90(9) . .
O2 Cu1 O1 168.94(8) 2_655 .
O5 Cu1 O1 90.64(9) 2_655 .
O6 Cu1 O10 93.94(9) . .
O2 Cu1 O10 97.21(9) 2_655 .
O5 Cu1 O10 97.10(9) 2_655 .
O1 Cu1 O10 93.79(9) . .
O6 Cu1 Cu1 83.54(8) . 2_655
O2 Cu1 Cu1 85.31(7) 2_655 2_655
O5 Cu1 Cu1 85.45(8) 2_655 2_655
O1 Cu1 Cu1 83.65(7) . 2_655
O10 Cu1 Cu1 176.42(5) . 2_655
O1 C1 O2 125.8(2) . .
O1 C1 C2 117.1(2) . .
O2 C1 C2 117.1(2) . .
C3 C2 C7 118.3(2) . .
C3 C2 C1 120.5(2) . .
C7 C2 C1 121.2(2) . .
C4 C3 C2 120.5(3) . .
C4 C3 H3A 119.7 . .
C2 C3 H3A 119.7 . .
C3 C4 C5 121.4(3) . .
C3 C4 H4A 119.3 . .
C5 C4 H4A 119.3 . .
C6 C5 C4 117.9(3) . .
C6 C5 C8 122.1(3) . .
C4 C5 C8 119.9(3) . .
C5 C6 C7 121.0(3) . .
C5 C6 H6A 119.5 . .
C7 C6 H6A 119.5 . .
C2 C7 C6 120.9(3) . .
C2 C7 H7A 119.6 . .
C6 C7 H7A 119.6 . .
C9 C8 C13 118.2(3) . .
C9 C8 C5 116.7(3) . .
C13 C8 C5 125.1(2) . .
C10 C9 C8 122.1(3) . .
C10 C9 H9A 119.0 . .
C8 C9 H9A 119.0 . .
C11 C10 C9 120.0(3) . .
C11 C10 H10A 120.0 . .
C9 C10 H10A 120.0 . .
C10 C11 C12 119.3(3) . .
C10 C11 H11A 120.3 . .
C12 C11 H11A 120.3 . .
C11 C12 C13 121.4(3) . .
C11 C12 C14 117.2(2) . .
C13 C12 C14 121.4(2) . .
C12 C13 C8 119.0(2) . .
C12 C13 C17 119.9(2) . .
C8 C13 C17 121.1(2) . .
O4 C14 C15 121.0(3) . .
O4 C14 C12 120.8(3) . .
C15 C14 C12 118.2(2) . .
C16 C15 C18 119.2(3) . .
C16 C15 C14 121.2(2) . .
C18 C15 C14 119.6(3) . .
C21 C16 C15 119.8(3) . .
C21 C16 C17 119.2(3) . .
C15 C16 C17 121.0(2) . .
O3 C17 C16 119.7(2) . .
O3 C17 C13 122.0(2) . .
C16 C17 C13 118.3(2) . .
C19 C18 C15 120.2(3) . .
C19 C18 H18A 119.9 . .
C15 C18 H18A 119.9 . .
C18 C19 C20 120.5(3) . .
C18 C19 H19A 119.7 . .
C20 C19 H19A 119.7 . .
C19 C20 C21 120.2(3) . .
C19 C20 H20A 119.9 . .
C21 C20 H20A 119.9 . .
C20 C21 C16 120.0(3) . .
C20 C21 H21A 120.0 . .
C16 C21 H21A 120.0 . .
O5 C22 O6 125.4(2) . .
O5 C22 C23 118.0(2) . .
O6 C22 C23 116.5(2) . .
C24 C23 C28 118.6(2) . .
C24 C23 C22 120.4(2) . .
C28 C23 C22 120.8(2) . .
C25 C24 C23 120.5(3) . .
C25 C24 H24A 119.8 . .
C23 C24 H24A 119.8 . .
C24 C25 C26 120.7(3) . .
C24 C25 H25A 119.7 . .
C26 C25 H25A 119.7 . .
C27 C26 C25 118.6(2) . .
C27 C26 C29 120.9(2) . .
C25 C26 C29 120.1(2) . .
C28 C27 C26 120.8(2) . .
C28 C27 H27A 119.6 . .
C26 C27 H27A 119.6 . .
C27 C28 C23 120.7(2) . .
C27 C28 H28A 119.6 . .
C23 C28 H28A 119.6 . .
C30 C29 C42 118.7(2) . .
C30 C29 C26 116.6(2) . .
C42 C29 C26 124.7(2) . .
C31 C30 C29 122.0(3) . .
C31 C30 H30A 119.0 . .
C29 C30 H30A 119.0 . .
C32 C31 C30 119.3(3) . .
C32 C31 H31A 120.4 . .
C30 C31 H31A 120.4 . .
C31 C32 C33 120.7(3) . .
C31 C32 H32A 119.7 . .
C33 C32 H32A 119.7 . .
C32 C33 C42 120.8(3) . .
C32 C33 C34 118.5(3) . .
C42 C33 C34 120.7(3) . .
O7 C34 C35 121.2(3) . .
O7 C34 C33 119.7(3) . .
C35 C34 C33 119.1(3) . .
C40 C35 C36 119.3(3) . .
C40 C35 C34 120.0(3) . .
C36 C35 C34 120.5(3) . .
C37 C36 C35 120.2(3) . .
C37 C36 H36A 119.9 . .
C35 C36 H36A 119.9 . .
C36 C37 C38 120.5(3) . .
C36 C37 H37A 119.7 . .
C38 C37 H37A 119.7 . .
C37 C38 C39 119.8(4) . .
C37 C38 H38A 120.1 . .
C39 C38 H38A 120.1 . .
C38 C39 C40 120.8(3) . .
C38 C39 H39A 119.6 . .
C40 C39 H39A 119.6 . .
C39 C40 C35 119.5(3) . .
C39 C40 C41 119.4(3) . .
C35 C40 C41 121.1(3) . .
O8 C41 C42 121.2(2) . .
O8 C41 C40 120.1(2) . .
C42 C41 C40 118.7(2) . .
C33 C42 C29 118.5(2) . .
C33 C42 C41 119.3(2) . .
C29 C42 C41 122.1(2) . .
N1 C43 H43A 109.5 . .
N1 C43 H43B 109.5 . .
H43A C43 H43B 109.5 . .
N1 C43 H43C 109.5 . .
H43A C43 H43C 109.5 . .
H43B C43 H43C 109.5 . .
N1 C44 H44A 109.5 . .
N1 C44 H44B 109.5 . .
H44A C44 H44B 109.5 . .
N1 C44 H44C 109.5 . .
H44A C44 H44C 109.5 . .
H44B C44 H44C 109.5 . .
O9 C45 N1 124.3(3) . .
O9 C45 H45A 117.9 . .
N1 C45 H45A 117.9 . .
C45 N1 C43 121.7(4) . .
C45 N1 C44 120.4(3) . .
C43 N1 C44 117.9(4) . .
C1 O1 Cu1 123.53(17) . .
C1 O2 Cu1 121.74(18) . 2_655
C22 O5 Cu1 121.47(16) . 2_655
C22 O6 Cu1 123.79(17) . .
C46 O10 Cu1 124.7(2) . .
C46 O10 H10B 117.7 . .
Cu1 O10 H10B 117.7 . .
O10 C46 C47 111.3(4) . .
O10 C46 H46A 109.4 . .
C47 C46 H46A 109.4 . .
O10 C46 H46B 109.4 . .
C47 C46 H46B 109.4 . .
H46A C46 H46B 108.0 . .
C46 C47 H47A 109.5 . .
C46 C47 H47B 109.5 . .
H47A C47 H47B 109.5 . .
C46 C47 H47C 109.5 . .
H47A C47 H47C 109.5 . .
H47B C47 H47C 109.5 . .

loop_
_geom_bond_atom_site_label_1
_geom_bond_atom_site_label_2
_geom_bond_distance
_geom_bond_site_symmetry_2
Cu1 O6 1.960(2) .
Cu1 O2 1.962(2) 2_655
Cu1 O5 1.967(2) 2_655
Cu1 O1 1.968(2) .
Cu1 O10 2.169(2) .
Cu1 Cu1 2.6157(15) 2_655
C1 O1 1.253(3) .
C1 O2 1.261(3) .
C1 C2 1.500(4) .
C2 C3 1.382(4) .
C2 C7 1.383(4) .
C3 C4 1.382(4) .
C3 H3A 0.9300 .
C4 C5 1.383(4) .
C4 H4A 0.9300 .
C5 C6 1.380(4) .
C5 C8 1.498(4) .
C6 C7 1.385(4) .
C6 H6A 0.9300 .
C7 H7A 0.9300 .
C8 C9 1.392(4) .
C8 C13 1.407(4) .
C9 C10 1.386(4) .
C9 H9A 0.9300 .
C10 C11 1.376(4) .
C10 H10A 0.9300 .
C11 C12 1.387(4) .
C11 H11A 0.9300 .
C12 C13 1.407(4) .
C12 C14 1.488(4) .
C13 C17 1.494(4) .
C14 O4 1.226(3) .
C14 C15 1.478(4) .
C15 C16 1.395(4) .
C15 C18 1.396(4) .
C16 C21 1.391(4) .
C16 C17 1.491(4) .
C17 O3 1.215(3) .
C18 C19 1.374(5) .
C18 H18A 0.9300 .
C19 C20 1.377(5) .
C19 H19A 0.9300 .
C20 C21 1.380(4) .
C20 H20A 0.9300 .
C21 H21A 0.9300 .
C22 O5 1.255(3) .
C22 O6 1.265(3) .
C22 C23 1.498(3) .
C23 C24 1.387(4) .
C23 C28 1.387(4) .
C24 C25 1.384(4) .
C24 H24A 0.9300 .
C25 C26 1.388(4) .
C25 H25A 0.9300 .
C26 C27 1.385(4) .
C26 C29 1.494(3) .
C27 C28 1.377(4) .
C27 H27A 0.9300 .
C28 H28A 0.9300 .
C29 C30 1.385(4) .
C29 C42 1.413(4) .
C30 C31 1.380(4) .
C30 H30A 0.9300 .
C31 C32 1.373(5) .
C31 H31A 0.9300 .
C32 C33 1.375(4) .
C32 H32A 0.9300 .
C33 C42 1.406(4) .
C33 C34 1.499(4) .
C34 O7 1.220(4) .
C34 C35 1.468(5) .
C35 C40 1.394(4) .
C35 C36 1.400(5) .
C36 C37 1.374(6) .
C36 H36A 0.9300 .
C37 C38 1.376(6) .
C37 H37A 0.9300 .
C38 C39 1.381(5) .
C38 H38A 0.9300 .
C39 C40 1.382(4) .
C39 H39A 0.9300 .
C40 C41 1.494(4) .
C41 O8 1.211(3) .
C41 C42 1.489(4) .
C43 N1 1.434(5) .
C43 H43A 0.9600 .
C43 H43B 0.9600 .
C43 H43C 0.9600 .
C44 N1 1.463(5) .
C44 H44A 0.9600 .
C44 H44B 0.9600 .
C44 H44C 0.9600 .
C45 O9 1.224(4) .
C45 N1 1.322(4) .
C45 H45A 0.9300 .
O2 Cu1 1.962(2) 2_655
O5 Cu1 1.967(2) 2_655
O10 C46 1.412(5) .
O10 H10B 0.9300 .
C46 C47 1.481(6) .
C46 H46A 0.9700 .
C46 H46B 0.9700 .
C47 H47A 0.9600 .
C47 H47B 0.9600 .
C47 H47C 0.9600 .

loop_
_geom_torsion_atom_site_label_1
_geom_torsion_atom_site_label_2
_geom_torsion_atom_site_label_3
_geom_torsion_atom_site_label_4
_geom_torsion
_geom_torsion_site_symmetry_1
_geom_torsion_site_symmetry_4
O1 C1 C2 C3 -166.3(2) . .
O2 C1 C2 C3 14.0(3) . .
O1 C1 C2 C7 13.7(4) . .
O2 C1 C2 C7 -165.9(2) . .
C7 C2 C3 C4 0.8(4) . .
C1 C2 C3 C4 -179.2(2) . .
C2 C3 C4 C5 1.5(4) . .
C3 C4 C5 C6 -2.5(4) . .
C3 C4 C5 C8 -178.5(3) . .
C4 C5 C6 C7 1.2(5) . .
C8 C5 C6 C7 177.1(3) . .
C3 C2 C7 C6 -2.0(4) . .
C1 C2 C7 C6 178.0(3) . .
C5 C6 C7 C2 1.0(5) . .
C6 C5 C8 C9 -90.0(4) . .
C4 C5 C8 C9 85.8(4) . .
C6 C5 C8 C13 91.3(4) . .
C4 C5 C8 C13 -92.9(4) . .
C13 C8 C9 C10 -0.3(5) . .
C5 C8 C9 C10 -179.1(3) . .
C8 C9 C10 C11 -1.0(5) . .
C9 C10 C11 C12 1.3(5) . .
C10 C11 C12 C13 -0.3(5) . .
C10 C11 C12 C14 -179.6(3) . .
C11 C12 C13 C8 -1.1(4) . .
C14 C12 C13 C8 178.2(2) . .
C11 C12 C13 C17 179.1(3) . .
C14 C12 C13 C17 -1.6(4) . .
C9 C8 C13 C12 1.3(4) . .
C5 C8 C13 C12 -180.0(3) . .
C9 C8 C13 C17 -178.9(3) . .
C5 C8 C13 C17 -0.2(4) . .
C11 C12 C14 O4 0.4(4) . .
C13 C12 C14 O4 -178.9(3) . .
C11 C12 C14 C15 -179.2(2) . .
C13 C12 C14 C15 1.4(4) . .
O4 C14 C15 C16 -179.6(3) . .
C12 C14 C15 C16 0.1(4) . .
O4 C14 C15 C18 -0.3(4) . .
C12 C14 C15 C18 179.4(2) . .
C18 C15 C16 C21 -0.4(4) . .
C14 C15 C16 C21 179.0(2) . .
C18 C15 C16 C17 179.3(3) . .
C14 C15 C16 C17 -1.4(4) . .
C21 C16 C17 O3 -0.1(4) . .
C15 C16 C17 O3 -179.8(3) . .
C21 C16 C17 C13 -179.1(2) . .
C15 C16 C17 C13 1.2(4) . .
C12 C13 C17 O3 -178.7(3) . .
C8 C13 C17 O3 1.5(4) . .
C12 C13 C17 C16 0.3(4) . .
C8 C13 C17 C16 -179.5(2) . .
C16 C15 C18 C19 1.4(4) . .
C14 C15 C18 C19 -178.0(3) . .
C15 C18 C19 C20 -0.9(5) . .
C18 C19 C20 C21 -0.6(5) . .
C19 C20 C21 C16 1.5(5) . .
C15 C16 C21 C20 -1.0(4) . .
C17 C16 C21 C20 179.3(3) . .
O5 C22 C23 C24 175.1(2) . .
O6 C22 C23 C24 -3.2(4) . .
O5 C22 C23 C28 -1.8(4) . .
O6 C22 C23 C28 179.9(2) . .
C28 C23 C24 C25 2.2(4) . .
C22 C23 C24 C25 -174.7(3) . .
C23 C24 C25 C26 -0.4(4) . .
C24 C25 C26 C27 -1.8(4) . .
C24 C25 C26 C29 171.5(3) . .
C25 C26 C27 C28 2.2(4) . .
C29 C26 C27 C28 -171.1(3) . .
C26 C27 C28 C23 -0.3(4) . .
C24 C23 C28 C27 -1.9(4) . .
C22 C23 C28 C27 175.1(2) . .
C27 C26 C29 C30 109.4(3) . .
C25 C26 C29 C30 -63.7(4) . .
C27 C26 C29 C42 -68.2(4) . .
C25 C26 C29 C42 118.6(3) . .
C42 C29 C30 C31 1.5(5) . .
C26 C29 C30 C31 -176.2(3) . .
C29 C30 C31 C32 -0.1(6) . .
C30 C31 C32 C33 -0.4(7) . .
C31 C32 C33 C42 -0.6(6) . .
C31 C32 C33 C34 -179.3(4) . .
C32 C33 C34 O7 4.7(7) . .
C42 C33 C34 O7 -174.0(4) . .
C32 C33 C34 C35 -175.5(4) . .
C42 C33 C34 C35 5.8(6) . .
O7 C34 C35 C40 169.6(4) . .
C33 C34 C35 C40 -10.1(6) . .
O7 C34 C35 C36 -5.2(7) . .
C33 C34 C35 C36 175.0(4) . .
C40 C35 C36 C37 0.2(6) . .
C34 C35 C36 C37 175.1(4) . .
C35 C36 C37 C38 -1.5(7) . .
C36 C37 C38 C39 1.9(7) . .
C37 C38 C39 C40 -1.1(6) . .
C38 C39 C40 C35 -0.1(5) . .
C38 C39 C40 C41 -179.1(3) . .
C36 C35 C40 C39 0.6(5) . .
C34 C35 C40 C39 -174.3(3) . .
C36 C35 C40 C41 179.5(3) . .
C34 C35 C40 C41 4.6(5) . .
C39 C40 C41 O8 4.7(4) . .
C35 C40 C41 O8 -174.3(3) . .
C39 C40 C41 C42 -175.9(3) . .
C35 C40 C41 C42 5.2(4) . .
C32 C33 C42 C29 2.0(5) . .
C34 C33 C42 C29 -179.4(3) . .
C32 C33 C42 C41 -174.7(3) . .
C34 C33 C42 C41 4.0(5) . .
C30 C29 C42 C33 -2.4(4) . .
C26 C29 C42 C33 175.2(3) . .
C30 C29 C42 C41 174.2(3) . .
C26 C29 C42 C41 -8.3(4) . .
O8 C41 C42 C33 170.0(3) . .
C40 C41 C42 C33 -9.5(4) . .
O8 C41 C42 C29 -6.5(4) . .
C40 C41 C42 C29 174.0(2) . .
O9 C45 N1 C43 -178.8(4) . .
O9 C45 N1 C44 -1.5(5) . .
O2 C1 O1 Cu1 0.6(4) . .
C2 C1 O1 Cu1 -179.06(15) . .
O6 Cu1 O1 C1 83.9(2) . .
O2 Cu1 O1 C1 3.7(5) 2_655 .
O5 Cu1 O1 C1 -85.0(2) 2_655 .
O10 Cu1 O1 C1 177.8(2) . .
Cu1 Cu1 O1 C1 0.31(19) 2_655 .
O1 C1 O2 Cu1 -1.5(4) . 2_655
C2 C1 O2 Cu1 178.17(15) . 2_655
O6 C22 O5 Cu1 6.1(4) . 2_655
C23 C22 O5 Cu1 -172.08(16) . 2_655
O5 C22 O6 Cu1 -7.3(4) . .
C23 C22 O6 Cu1 170.90(16) . .
O2 Cu1 O6 C22 89.4(2) 2_655 .
O5 Cu1 O6 C22 8.0(6) 2_655 .
O1 Cu1 O6 C22 -79.7(2) . .
O10 Cu1 O6 C22 -173.5(2) . .
Cu1 Cu1 O6 C22 4.0(2) 2_655 .
O6 Cu1 O10 C46 7.5(3) . .
O2 Cu1 O10 C46 97.2(3) 2_655 .
O5 Cu1 O10 C46 -172.8(3) 2_655 .
O1 Cu1 O10 C46 -81.7(3) . .
Cu1 Cu1 O10 C46 -37.5(11) 2_655 .
Cu1 O10 C46 C47 68.4(5) . .
